data_2014280
loop_
_publ_author_name
' Graham Smith '
' Urs D. Wermuth '
' Jonathan M. White '

_publ_section_title
;
 Hydrogen bonding in proton-transfer compounds of 5-sulfosalicylic acid
 with bicyclic heteroaromatic Lewis bases
;
_journal_issue 8
_journal_name_full 'Acta Crystallographica Section C'
_journal_page_first o575
_journal_page_last o581
_journal_paper_doi 10.1107/S010827010401457X
_journal_volume 60
_journal_year 2004
_chemical_formula_iupac 'C9 H9 N2 +, C7 H5 O6 S -, 2H2 O'
_chemical_formula_moiety 'C9 H9 N2 +, C7 H5 O6 S -, 2H2 O'
_chemical_formula_sum 'C16 H18 N2 O8 S'
_chemical_formula_weight 398.39
_chemical_melting_point 506.1(13)
_chemical_name_common '8-aminoquinolinium 5-sulfosalicylate dihydrate'
_chemical_name_systematic
;
8-aminoquinolinium 3-carboxy-4-hydroxybenzenesulfonate  dihydrate
;
_space_group_IT_number 2
_symmetry_cell_setting triclinic
_symmetry_space_group_name_Hall '-P 1'
_symmetry_space_group_name_H-M 'P -1'
_atom_sites_solution_hydrogens geom
_atom_sites_solution_primary direct
_atom_sites_solution_secondary difmap
_audit_creation_method 'SHELXL-97 (Sheldrick, 1997) '
_cell_angle_alpha 73.240(2)
_cell_angle_beta 84.138(3)
_cell_angle_gamma 79.889(2)
_cell_formula_units_Z 2
_cell_length_a 6.9047(9)
_cell_length_b 9.2914(12)
_cell_length_c 14.5106(19)
_cell_measurement_reflns_used 1719
_cell_measurement_temperature 295(2)
_cell_measurement_theta_max 26.23
_cell_measurement_theta_min 2.32
_cell_volume 876.2(2)
_computing_cell_refinement SMART
_computing_data_collection 'SMART (Bruker, 2000)'
_computing_data_reduction 'SAINT (Bruker, 1999)'
_computing_molecular_graphics 'PLATON for Windows (Spek, 1999)'
_computing_publication_material 'PLATON for Windows'
_computing_structure_refinement SHELXTL
_computing_structure_solution 'SHELXTL (Bruker, 1997)'
_diffrn_ambient_temperature 295(2)
_diffrn_measured_fraction_theta_full 0.99
_diffrn_measured_fraction_theta_max 0.99
_diffrn_measurement_device_type 'Bruker SMART CCD area-detector'
_diffrn_measurement_method '\f and \w scans'
_diffrn_radiation_monochromator graphite
_diffrn_radiation_source 'sealed tube'
_diffrn_radiation_type MoK\a
_diffrn_radiation_wavelength 0.71069
_diffrn_reflns_av_R_equivalents 0.0271
_diffrn_reflns_av_sigmaI/netI 0.0436
_diffrn_reflns_limit_h_max 7
_diffrn_reflns_limit_h_min -8
_diffrn_reflns_limit_k_max 11
_diffrn_reflns_limit_k_min -10
_diffrn_reflns_limit_l_max 17
_diffrn_reflns_limit_l_min -9
_diffrn_reflns_number 4662
_diffrn_reflns_theta_full 25.00
_diffrn_reflns_theta_max 25.00
_diffrn_reflns_theta_min 2.32
_diffrn_standards_decay_% 0.0
_exptl_absorpt_coefficient_mu 0.234
_exptl_absorpt_correction_T_max 0.921
_exptl_absorpt_correction_T_min 0.900
_exptl_absorpt_correction_type multi-scan
_exptl_absorpt_process_details '(SADABS; Bruker, 1999) '
_exptl_crystal_colour brown
_exptl_crystal_density_diffrn 1.510
_exptl_crystal_density_method 'not measured'
_exptl_crystal_description block
_exptl_crystal_F_000 416
_exptl_crystal_size_max 0.45
_exptl_crystal_size_mid 0.40
_exptl_crystal_size_min 0.35
_refine_diff_density_max 0.333
_refine_diff_density_min -0.311
_refine_ls_extinction_method none
_refine_ls_goodness_of_fit_ref 0.958
_refine_ls_hydrogen_treatment mixed
_refine_ls_matrix_type full
_refine_ls_number_parameters 308
_refine_ls_number_reflns 3050
_refine_ls_number_restraints 0
_refine_ls_restrained_S_all 0.958
_refine_ls_R_factor_all 0.0535
_refine_ls_R_factor_gt 0.0405
_refine_ls_shift/su_max 0.008
_refine_ls_shift/su_mean 0.001
_refine_ls_structure_factor_coef Fsqd
_refine_ls_weighting_details 'calc w=1/[\s^2^(Fo^2^)+(0.0502P)^2^] where P=(Fo^2^+2Fc^2^)/3'
_refine_ls_weighting_scheme calc
_refine_ls_wR_factor_gt 0.0922
_refine_ls_wR_factor_ref 0.0976
_reflns_number_gt 2364
_reflns_number_total 3050
_reflns_threshold_expression 'I >2\s(I)'
_cod_data_source_file ta1450.cif
_cod_data_source_block III
_cod_depositor_comments
;
The following automatic conversions were performed:
'_symmetry_cell_setting' value 'Triclinic' changed to 'triclinic'
according to '/home/saulius/struct/CIF-dictionaries/cif_core.dic'
dictionary named 'cif_core.dic' version 2.4.1 from 2010-06-29.

Automatic conversion script
Id: cif_fix_enum 1527 2010-12-29 10:47:43Z saulius 

The following automatic conversions were performed:

'_chemical_melting_point' value '504.8--507.4' was changed to
'506.1(13)' - the average value was taken and precision was
estimated.

Automatic conversion script
Id: cif_fix_values 1646 2011-03-28 12:23:43Z adriana 

The following automatic conversions were performed:

'_chemical_melting_point' value '504.8--507.4' was changed to
'506.1(13)' - the average value was taken and precision was
estimated.

'_symmetry_cell_setting' value 'Triclinic' changed to
'triclinic' according to
/home/saulius/struct/CIF-dictionaries/cif_core.dic dictionary named
'cif_core.dic' version 2.4.1 from
2010-06-29.

'_exptl_absorpt_correction_type' value 'Multi-scan '
changed to 'multi-scan' according to
/home/saulius/struct/CIF-dictionaries/cif_core.dic dictionary named
'cif_core.dic' version 2.4.1 from 2010-06-29.

Automatic conversion script
Id: cif_fix_values 1715 2011-07-08 13:25:40Z adriana 
;
_cod_database_code 2014280
_cod_database_fobs_code 2014280

loop_
_symmetry_equiv_pos_as_xyz
'x, y, z'
'-x, -y, -z'

loop_
_atom_site_aniso_label
_atom_site_aniso_U_11
_atom_site_aniso_U_22
_atom_site_aniso_U_33
_atom_site_aniso_U_12
_atom_site_aniso_U_13
_atom_site_aniso_U_23
S5 0.0495(3) 0.0300(3) 0.0549(4) -0.0022(2) -0.0097(3) -0.0039(2)
O2 0.0720(11) 0.0501(10) 0.0370(9) -0.0090(8) -0.0004(8) -0.0086(8)
O51A 0.0687(18) 0.059(2) 0.052(2) -0.0020(16) 0.0039(16) 0.0012(18)
O52A 0.054(3) 0.057(3) 0.076(3) -0.007(2) -0.024(2) -0.0030(19)
O53A 0.097(4) 0.0313(14) 0.091(3) -0.007(2) -0.039(3) -0.0097(14)
O71 0.0638(9) 0.0284(8) 0.0446(9) -0.0009(7) 0.0035(7) -0.0102(7)
O72 0.0565(9) 0.0341(8) 0.0458(9) -0.0009(6) -0.0037(7) -0.0016(7)
C1 0.0331(10) 0.0313(10) 0.0387(11) -0.0057(8) -0.0009(9) -0.0095(9)
C2 0.0373(11) 0.0393(11) 0.0388(12) -0.0088(9) -0.0008(9) -0.0078(10)
C3 0.0530(13) 0.0474(13) 0.0461(13) -0.0081(10) 0.0053(11) -0.0225(11)
C4 0.0472(12) 0.0337(11) 0.0595(15) -0.0019(9) 0.0013(11) -0.0200(11)
C5 0.0364(10) 0.0308(11) 0.0469(13) -0.0042(8) -0.0053(9) -0.0086(9)
C6 0.0362(10) 0.0333(10) 0.0364(11) -0.0056(8) -0.0014(9) -0.0105(9)
C7 0.0338(10) 0.0315(11) 0.0419(13) -0.0062(8) -0.0012(9) -0.0065(10)
O53B 0.085(9) 0.025(4) 0.059(5) 0.018(6) -0.027(6) -0.017(4)
O51B 0.054(4) 0.055(6) 0.049(6) -0.013(4) 0.002(3) 0.001(5)
O52B 0.058(9) 0.050(7) 0.056(6) -0.001(5) -0.037(6) -0.014(4)
N11 0.0388(9) 0.0470(11) 0.0440(11) -0.0036(8) -0.0032(8) -0.0117(9)
N81 0.0794(15) 0.0512(14) 0.0550(15) -0.0076(11) -0.0041(13) 0.0013(12)
C21 0.0438(12) 0.0657(16) 0.0395(13) -0.0117(11) 0.0020(10) -0.0057(12)
C31 0.0515(13) 0.0510(14) 0.0582(16) -0.0119(11) -0.0004(12) 0.0016(12)
C41 0.0440(13) 0.0443(13) 0.0754(18) -0.0054(10) -0.0073(12) -0.0134(13)
C51 0.0441(13) 0.0732(17) 0.0671(17) -0.0029(11) -0.0083(12) -0.0360(15)
C61 0.0464(13) 0.103(2) 0.0439(15) -0.0107(13) -0.0021(11) -0.0305(15)
C71 0.0472(13) 0.0857(19) 0.0383(14) -0.0124(12) -0.0052(11) -0.0052(13)
C81 0.0355(11) 0.0537(14) 0.0464(14) -0.0057(10) -0.0093(10) -0.0059(11)
C91 0.0284(10) 0.0489(12) 0.0343(11) -0.0039(9) -0.0027(9) -0.0093(10)
C101 0.0322(11) 0.0526(13) 0.0513(14) -0.0028(9) -0.0054(10) -0.0184(11)
O1W 0.1008(15) 0.0379(10) 0.0925(15) 0.0009(10) -0.0320(13) -0.0175(10)
O2W 0.0624(12) 0.0686(12) 0.0764(13) 0.0006(10) -0.0088(11) -0.0333(10)

loop_
_atom_site_label
_atom_site_fract_x
_atom_site_fract_y
_atom_site_fract_z
_atom_site_U_iso_or_equiv
_atom_site_thermal_displace_type
_atom_site_occupancy
_atom_site_type_symbol
S5 0.41756(8) 0.59198(6) 0.21867(4) 0.0465(2) Uani 1.000 S
O2 0.2601(2) 1.06282(19) -0.14910(11) 0.0540(6) Uani 1.000 O
O51A 0.2608(7) 0.6193(7) 0.2911(4) 0.0649(11) Uani 0.743(18) O
O52A 0.6055(10) 0.6076(8) 0.2492(5) 0.0643(17) Uani 0.743(18) O
O53A 0.4170(13) 0.4511(5) 0.1978(5) 0.0725(17) Uani 0.743(18) O
O71 0.1161(2) 1.17200(16) 0.11162(11) 0.0468(5) Uani 1.000 O
O72 0.12406(19) 1.25428(15) -0.04879(10) 0.0482(5) Uani 1.000 O
C1 0.2377(2) 0.9945(2) 0.02500(14) 0.0344(6) Uani 1.000 C
C2 0.2897(3) 0.9599(2) -0.06316(14) 0.0388(7) Uani 1.000 C
C3 0.3785(3) 0.8136(2) -0.06288(16) 0.0473(8) Uani 1.000 C
C4 0.4163(3) 0.7040(2) 0.02193(16) 0.0461(7) Uani 1.000 C
C5 0.3636(3) 0.7360(2) 0.11011(15) 0.0384(7) Uani 1.000 C
C6 0.2743(3) 0.8805(2) 0.11077(14) 0.0351(6) Uani 1.000 C
C7 0.1539(3) 1.1510(2) 0.02560(15) 0.0364(7) Uani 1.000 C
O53B 0.517(3) 0.4587(15) 0.1842(10) 0.057(4) Uani 0.257(18) O
O51B 0.2268(13) 0.5593(19) 0.2594(11) 0.056(3) Uani 0.257(18) O
O52B 0.536(3) 0.6453(19) 0.2638(12) 0.053(4) Uani 0.257(18) O
N11 0.8266(2) -0.0405(2) 0.39387(13) 0.0438(6) Uani 1.000 N
N81 0.7896(3) -0.2952(3) 0.5563(2) 0.0655(8) Uani 1.000 N
C21 0.8499(3) 0.0743(3) 0.31707(16) 0.0514(8) Uani 1.000 C
C31 0.8095(3) 0.2225(3) 0.32312(18) 0.0568(8) Uani 1.000 C
C41 0.7457(3) 0.2485(3) 0.40891(18) 0.0551(9) Uani 1.000 C
C51 0.6533(3) 0.1501(3) 0.58193(18) 0.0583(9) Uani 1.000 C
C61 0.6297(3) 0.0266(3) 0.65844(17) 0.0624(9) Uani 1.000 C
C71 0.6743(3) -0.1203(3) 0.65028(16) 0.0591(9) Uani 1.000 C
C81 0.7425(3) -0.1503(2) 0.56372(16) 0.0465(8) Uani 1.000 C
C91 0.7637(2) -0.0219(2) 0.48327(14) 0.0378(6) Uani 1.000 C
C101 0.7207(3) 0.1270(2) 0.49246(16) 0.0447(7) Uani 1.000 C
O1W 0.0539(4) 0.4422(2) 0.12466(16) 0.0767(8) Uani 1.000 O
O2W 0.8752(4) 0.6827(2) 0.35171(14) 0.0673(7) Uani 1.000 O
H3 0.412500 0.789800 -0.121100 0.0570 Uiso 1.000 H
H71 0.080(3) 1.269(3) 0.1079(16) 0.058(7) Uiso 1.000 H
H4 0.477900 0.607100 0.020800 0.0550 Uiso 1.000 H
H6 0.237700 0.902300 0.169300 0.0420 Uiso 1.000 H
H2 0.224(4) 1.143(3) -0.136(2) 0.085(10) Uiso 1.000 H
H7 0.658000 -0.201100 0.704400 0.0710 Uiso 1.000 H
H11 0.852(3) -0.136(3) 0.3827(16) 0.061(7) Uiso 1.000 H
H21 0.893900 0.055300 0.258300 0.0620 Uiso 1.000 H
H31 0.826100 0.303100 0.268900 0.0680 Uiso 1.000 H
H41 0.717600 0.348000 0.413200 0.0660 Uiso 1.000 H
H51 0.625000 0.247800 0.589400 0.0700 Uiso 1.000 H
H61 0.582200 0.041900 0.717700 0.0750 Uiso 1.000 H
H81A 0.819(4) -0.318(3) 0.500(2) 0.074(9) Uiso 1.000 H
H81B 0.768(4) -0.365(3) 0.608(2) 0.101(11) Uiso 1.000 H
H1A 0.154(7) 0.469(5) 0.154(3) 0.20(2) Uiso 1.000 H
H1B -0.037(5) 0.512(4) 0.098(3) 0.121(13) Uiso 1.000 H
H2A 0.786(5) 0.660(3) 0.325(2) 0.110(13) Uiso 1.000 H
H2B 0.984(5) 0.662(4) 0.327(3) 0.120(14) Uiso 1.000 H

loop_
_atom_type_symbol
_atom_type_description
_atom_type_scat_dispersion_real
_atom_type_scat_dispersion_imag
_atom_type_scat_source
C C 0.0033 0.0016 'International Tables Vol C Tables 4.2.6.8 and 6.1.1.4'
H H 0.0000 0.0000 'International Tables Vol C Tables 4.2.6.8 and 6.1.1.4'
N N 0.0061 0.0033 'International Tables Vol C Tables 4.2.6.8 and 6.1.1.4'
O O 0.0106 0.0060 'International Tables Vol C Tables 4.2.6.8 and 6.1.1.4'
S S 0.1246 0.1234 'International Tables Vol C Tables 4.2.6.8 and 6.1.1.4'

loop_
_geom_angle_atom_site_label_1
_geom_angle_atom_site_label_2
_geom_angle_atom_site_label_3
_geom_angle
_geom_angle_publ_flag
O51A S5 O52A 109.2(3) no
O51A S5 O53A 111.9(4) no
O51A S5 C5 106.9(2) no
O52A S5 O53A 114.1(5) no
O52A S5 C5 108.3(3) no
O53A S5 C5 106.0(3) no
O51B S5 C5 103.2(6) no
O52B S5 C5 105.8(7) no
O53B S5 C5 103.2(5) no
O51B S5 O52B 121.9(10) no
O51B S5 O53B 107.1(10) no
O52B S5 O53B 113.5(11) no
C2 O2 H2 104(2) no
C7 O71 H71 111.1(15) no
H1A O1W H1B 119(4) no
H2A O2W H2B 112(3) no
C21 N11 C91 123.2(2) no
C91 N11 H11 121.9(14) no
C21 N11 H11 114.9(14) no
H81A N81 H81B 120(3) no
C81 N81 H81B 115.2(19) no
C81 N81 H81A 123.5(18) no
C6 C1 C7 121.06(18) no
C2 C1 C6 119.15(17) no
C2 C1 C7 119.73(17) no
O2 C2 C1 123.08(18) no
C1 C2 C3 119.25(18) no
O2 C2 C3 117.67(18) no
C2 C3 C4 120.76(19) no
C3 C4 C5 120.72(18) no
S5 C5 C4 119.55(15) no
C4 C5 C6 119.06(19) no
S5 C5 C6 121.38(16) no
C1 C6 C5 121.05(18) no
O71 C7 O72 122.71(18) no
O71 C7 C1 114.82(17) no
O72 C7 C1 122.46(18) no
C4 C3 H3 119.60 no
C2 C3 H3 119.64 no
C5 C4 H4 119.64 no
C3 C4 H4 119.64 no
C5 C6 H6 119.48 no
C1 C6 H6 119.48 no
N11 C21 C31 120.6(2) no
C21 C31 C41 119.1(2) no
C31 C41 C101 121.3(2) no
C61 C51 C101 118.9(2) no
C51 C61 C71 122.0(2) no
C61 C71 C81 121.7(2) no
N81 C81 C91 121.9(2) no
N81 C81 C71 121.6(2) no
C71 C81 C91 116.56(19) no
N11 C91 C101 117.96(18) no
N11 C91 C81 120.67(18) no
C81 C91 C101 121.37(18) no
C51 C101 C91 119.4(2) no
C41 C101 C51 122.7(2) no
C41 C101 C91 117.9(2) no
C31 C21 H21 119.66 no
N11 C21 H21 119.70 no
C21 C31 H31 120.43 no
C41 C31 H31 120.51 no
C31 C41 H41 119.33 no
C101 C41 H41 119.37 no
C101 C51 H51 120.58 no
C61 C51 H51 120.51 no
C51 C61 H61 119.02 no
C71 C61 H61 119.01 no
C81 C71 H7 119.12 no
C61 C71 H7 119.15 no

loop_
_geom_bond_atom_site_label_1
_geom_bond_atom_site_label_2
_geom_bond_site_symmetry_1
_geom_bond_site_symmetry_2
_geom_bond_distance
_geom_bond_publ_flag
S5 O51A . . 1.472(6) no
S5 O52A . . 1.457(7) no
S5 O53A . . 1.427(5) no
S5 C5 . . 1.772(2) no
S5 O51B . . 1.433(11) no
S5 O52B . . 1.335(19) no
S5 O53B . . 1.498(15) no
O2 C2 . . 1.344(3) no
O71 C7 . . 1.312(3) no
O72 C7 . . 1.228(2) no
O2 H2 . . 0.81(3) no
O71 H71 . . 0.88(3) no
O1W H1A . . 0.95(5) no
O1W H1B . . 0.85(4) no
O2W H2A . . 0.85(3) no
O2W H2B . . 0.81(4) no
N11 C91 . . 1.374(3) no
N11 C21 . . 1.320(3) no
N81 C81 . . 1.361(3) no
N11 H11 . . 0.93(3) no
N81 H81B . . 0.86(3) no
N81 H81A . . 0.90(3) no
C1 C6 . . 1.395(3) no
C1 C2 . . 1.404(3) no
C1 C7 . . 1.470(3) no
C2 C3 . . 1.389(3) no
C3 C4 . . 1.367(3) no
C4 C5 . . 1.394(3) no
C5 C6 . . 1.378(3) no
C3 H3 . . 0.9310 no
C4 H4 . . 0.9297 no
C6 H6 . . 0.9293 no
C21 C31 . . 1.383(4) no
C31 C41 . . 1.351(4) no
C41 C101 . . 1.418(3) no
C51 C61 . . 1.367(4) no
C51 C101 . . 1.397(3) no
C61 C71 . . 1.382(4) no
C71 C81 . . 1.383(3) no
C81 C91 . . 1.425(3) no
C91 C101 . . 1.405(3) no
C21 H21 . . 0.9305 no
C31 H31 . . 0.9300 no
C41 H41 . . 0.9295 no
C51 H51 . . 0.9296 no
C61 H61 . . 0.9294 no
C71 H7 . . 0.9298 no

loop_
_geom_hbond_atom_site_label_D
_geom_hbond_atom_site_label_H
_geom_hbond_atom_site_label_A
_geom_hbond_site_symmetry_A
_geom_hbond_distance_DH
_geom_hbond_distance_HA
_geom_hbond_distance_DA
_geom_hbond_angle_DHA
_geom_hbond_publ_flag
O2 H2 O72 . 0.81(3) 1.86(3) 2.606(2) 151(3) yes
O1W H1A O53A . 0.95(5) 1.95(5) 2.844(9) 156(4) yes
O1W H1B O72 2_575 0.85(4) 2.08(4) 2.819(3) 145(3) yes
O2W H2A O52A . 0.85(3) 1.95(3) 2.791(8) 172(3) yes
O2W H2B O51A 1_655 0.81(4) 1.93(4) 2.735(6) 168(4) yes
N11 H11 O2W 1_545 0.93(3) 1.84(3) 2.768(3) 173(2) yes
O71 H71 O1W 1_565 0.88(3) 1.67(3) 2.530(2) 164(2) yes
N81 H81A O2W 1_545 0.90(3) 2.15(3) 3.026(3) 167(3) yes
N81 H81B O51A 2_656 0.86(3) 2.42(3) 3.234(7) 158(3) yes

loop_
_geom_torsion_atom_site_label_1
_geom_torsion_atom_site_label_2
_geom_torsion_atom_site_label_3
_geom_torsion_atom_site_label_4
_geom_torsion
_geom_torsion_publ_flag
O51A S5 C5 C4 -148.1(3) no
O51A S5 C5 C6 33.4(3) no
O52A S5 C5 C4 94.3(3) no
O52A S5 C5 C6 -84.2(4) no
O53A S5 C5 C4 -28.6(4) no
O53A S5 C5 C6 152.9(4) no
C21 N11 C91 C101 0.6(3) no
C91 N11 C21 C31 -0.5(3) no
C21 N11 C91 C81 -179.59(18) no
C2 C1 C7 O71 -178.01(17) no
C6 C1 C2 O2 -179.87(18) no
C7 C1 C2 C3 176.56(18) no
C2 C1 C6 C5 1.2(3) no
C7 C1 C6 C5 -176.11(19) no
C7 C1 C2 O2 -2.5(3) no
C6 C1 C7 O71 -0.7(3) no
C6 C1 C7 O72 178.41(18) no
C2 C1 C7 O72 1.1(3) no
C6 C1 C2 C3 -0.8(3) no
C1 C2 C3 C4 -0.3(3) no
O2 C2 C3 C4 178.80(19) no
C2 C3 C4 C5 1.1(3) no
C3 C4 C5 C6 -0.6(3) no
C3 C4 C5 S5 -179.21(17) no
S5 C5 C6 C1 178.04(15) no
C4 C5 C6 C1 -0.5(3) no
N11 C21 C31 C41 0.0(3) no
C21 C31 C41 C101 0.4(3) no
C31 C41 C101 C91 -0.2(3) no
C31 C41 C101 C51 -179.4(2) no
C101 C51 C61 C71 1.3(3) no
C61 C51 C101 C91 -0.4(3) no
C61 C51 C101 C41 178.7(2) no
C51 C61 C71 C81 -1.0(3) no
C61 C71 C81 N81 178.8(2) no
C61 C71 C81 C91 -0.2(3) no
C71 C81 C91 N11 -178.63(17) no
N81 C81 C91 C101 -177.9(2) no
N81 C81 C91 N11 2.3(3) no
C71 C81 C91 C101 1.1(3) no
N11 C91 C101 C51 178.94(17) no
C81 C91 C101 C51 -0.8(3) no
C81 C91 C101 C41 180.0(10) no
N11 C91 C101 C41 -0.2(3) no
